data_2018524
loop_
_publ_author_name
'Hodorowicz, Maciej A.'
'Piaskowska, Agata'
'Stadnicka, Katarzyna M.'

_publ_section_title
;
 Self-assembly of long-chain quaternary ammonium cations in a hybrid
 inorganic--organic material with one-dimensional polymeric
 tribromidoplumbate(II)
;
_journal_coeditor_code DT3013
_journal_issue 7
_journal_name_full 'Acta Crystallographica Section C'
_journal_page_first m173
_journal_page_last m176
_journal_paper_doi 10.1107/S0108270112023347
_journal_volume 68
_journal_year 2012
_chemical_formula_iupac '(C19 H34 N) [Pb Br3]'
_chemical_formula_moiety 'C19 H34 N +, Pb Br3 -'
_chemical_formula_sum 'C19 H34 Br3 N Pb'
_chemical_formula_weight 723.39
_chemical_name_systematic
;
<i>catena</i>-poly[benzyldecyldimethylammonium
[plumbate(II)-tri-\m-bromido]]
;
_space_group_IT_number 14
_symmetry_cell_setting monoclinic
_symmetry_space_group_name_Hall '-P 2ybc'
_symmetry_space_group_name_H-M 'P 1 21/c 1'
_atom_sites_solution_hydrogens geom
_atom_sites_solution_primary direct
_atom_sites_solution_secondary difmap
_audit_creation_method SHELXL-97
_cell_angle_alpha 90.00
_cell_angle_beta 92.0620(10)
_cell_angle_gamma 90.00
_cell_formula_units_Z 4
_cell_length_a 9.43540(10)
_cell_length_b 34.7040(5)
_cell_length_c 7.68730(10)
_cell_measurement_reflns_used 5124
_cell_measurement_temperature 293(2)
_cell_measurement_theta_max 28.700
_cell_measurement_theta_min 0.998
_cell_volume 2515.55(6)
_computing_cell_refinement 'SCALEPACK (Otwinowski & Minor, 1997)'
_computing_data_collection 'COLLECT (Nonius, 1997)'
_computing_data_reduction 'DENZO and SCALEPACK (Otwinowski & Minor, 1997)'
_computing_molecular_graphics 'ORTEP-3 (Farrugia, 1997) and BS (Ozawa & Kang, 2004)'
_computing_publication_material 'SHELXL97 (Sheldrick, 2008)'
_computing_structure_refinement 'SHELXL97 (Sheldrick, 2008)'
_computing_structure_solution 'SHELXS97 (Sheldrick, 2008)'
_diffrn_ambient_temperature 293(2)
_diffrn_detector_area_resol_mean 9
_diffrn_measured_fraction_theta_full 0.978
_diffrn_measured_fraction_theta_max 0.978
_diffrn_measurement_device '95mm CCD camera on \k-goniostat'
_diffrn_measurement_device_type 'Nonius KappaCCD'
_diffrn_measurement_method '\f and \o scans to fill Ewald sphere'
_diffrn_radiation_monochromator 'horizontally mounted graphite crystal'
_diffrn_radiation_source 'fine-focus sealed tube'
_diffrn_radiation_type MoK\a
_diffrn_radiation_wavelength 0.71073
_diffrn_reflns_av_R_equivalents 0.0298
_diffrn_reflns_av_sigmaI/netI 0.0602
_diffrn_reflns_limit_h_max 12
_diffrn_reflns_limit_h_min -12
_diffrn_reflns_limit_k_max 32
_diffrn_reflns_limit_k_min -46
_diffrn_reflns_limit_l_max 0
_diffrn_reflns_limit_l_min -10
_diffrn_reflns_number 9624
_diffrn_reflns_theta_full 28.51
_diffrn_reflns_theta_max 28.51
_diffrn_reflns_theta_min 2.79
_exptl_absorpt_coefficient_mu 11.474
_exptl_absorpt_correction_T_max 0.5977
_exptl_absorpt_correction_T_min 0.2191
_exptl_absorpt_correction_type multi-scan
_exptl_absorpt_process_details '(DENZO and SCALEPACK; Otwinowski & Minor, 1997)'
_exptl_crystal_colour colourless
_exptl_crystal_density_diffrn 1.910
_exptl_crystal_density_method 'not measured'
_exptl_crystal_description needle
_exptl_crystal_F_000 1368
_exptl_crystal_size_max 0.19
_exptl_crystal_size_mid 0.06
_exptl_crystal_size_min 0.05
_refine_diff_density_max 0.668
_refine_diff_density_min -0.524
_refine_ls_extinction_coef 0.00081(6)
_refine_ls_extinction_expression Fc^*^=kFc[1+0.001xFc^2^\l^3^/sin(2\q)]^-1/4^
_refine_ls_extinction_method 'SHELXL97 (Sheldrick, 2008)'
_refine_ls_goodness_of_fit_ref 1.014
_refine_ls_hydrogen_treatment constr
_refine_ls_matrix_type full
_refine_ls_number_parameters 221
_refine_ls_number_reflns 6250
_refine_ls_number_restraints 194
_refine_ls_restrained_S_all 1.001
_refine_ls_R_factor_all 0.0963
_refine_ls_R_factor_gt 0.0392
_refine_ls_shift/su_max 0.003
_refine_ls_shift/su_mean 0.000
_refine_ls_structure_factor_coef Fsqd
_refine_ls_weighting_details 'w=1/[\s^2^(Fo^2^)+(0.0106P)^2^+3.2750P] where P=(Fo^2^+2Fc^2^)/3'
_refine_ls_weighting_scheme calc
_refine_ls_wR_factor_gt 0.0629
_refine_ls_wR_factor_ref 0.0757
_reflns_number_gt 3604
_reflns_number_total 6250
_reflns_threshold_expression I>2sigma(I)
_cod_data_source_file dt3013.cif
_cod_data_source_block I
_cod_original_sg_symbol_H-M 'P 21/c'
_cod_database_code 2018524
_cod_database_fobs_code 2018524

loop_
_symmetry_equiv_pos_as_xyz
'x, y, z'
'-x, y+1/2, -z+1/2'
'-x, -y, -z'
'x, -y-1/2, z-1/2'

loop_
_atom_site_type_symbol
_atom_site_label
_atom_site_fract_x
_atom_site_fract_y
_atom_site_fract_z
_atom_site_U_iso_or_equiv
_atom_site_adp_type
_atom_site_calc_flag
_atom_site_refinement_flags
_atom_site_occupancy
_atom_site_symmetry_multiplicity
N N1 0.3711(4) 0.82919(14) 0.7120(6) 0.0620(12) Uani d U 1 1
C C1 0.2369(5) 0.84799(17) 0.6444(7) 0.0634(15) Uani d U 1 1
H H1A 0.2107 0.8678 0.7262 0.076 Uiso calc R 1 1
H H1B 0.1620 0.8288 0.6413 0.076 Uiso calc R 1 1
C C2 0.4148(7) 0.7976(2) 0.5922(9) 0.097(2) Uani d U 1 1
H H2A 0.4537 0.8086 0.4898 0.145 Uiso calc R 1 1
H H2B 0.3336 0.7822 0.5596 0.145 Uiso calc R 1 1
H H2C 0.4851 0.7817 0.6505 0.145 Uiso calc R 1 1
C C3 0.3404(7) 0.8118(2) 0.8855(8) 0.088(2) Uani d U 1 1
H H3A 0.3131 0.8318 0.9640 0.132 Uiso calc R 1 1
H H3B 0.4237 0.7991 0.9320 0.132 Uiso calc R 1 1
H H3C 0.2646 0.7935 0.8715 0.132 Uiso calc R 1 1
C C4 0.4947(5) 0.8571(2) 0.7350(9) 0.0779(18) Uani d U 1 1
H H4A 0.5796 0.8424 0.7644 0.093 Uiso calc R 1 1
H H4B 0.5091 0.8697 0.6243 0.093 Uiso calc R 1 1
C C11 0.2440(6) 0.8660(2) 0.4655(8) 0.0800(18) Uani d U 1 1
H H11A 0.3135 0.8866 0.4691 0.096 Uiso calc R 1 1
H H11B 0.2746 0.8467 0.3835 0.096 Uiso calc R 1 1
C C12 0.1025(7) 0.8819(2) 0.4041(9) 0.093(2) Uani d U 1 1
H H12A 0.0752 0.9023 0.4823 0.111 Uiso calc R 1 1
H H12B 0.0318 0.8617 0.4090 0.111 Uiso calc R 1 1
C C13 0.1037(8) 0.8977(3) 0.2203(10) 0.121(3) Uani d U 1 1
H H13A 0.1714 0.9187 0.2195 0.145 Uiso calc R 1 1
H H13B 0.1394 0.8776 0.1459 0.145 Uiso calc R 1 1
C C14 -0.0268(9) 0.9114(3) 0.1419(11) 0.125(3) Uani d U 1 1
H H14A -0.0658 0.9303 0.2201 0.151 Uiso calc R 1 1
H H14B -0.0925 0.8899 0.1356 0.151 Uiso calc R 1 1
C C15 -0.0240(9) 0.9293(3) -0.0362(11) 0.130(3) Uani d U 1 1
H H15A 0.0428 0.9505 -0.0278 0.156 Uiso calc R 1 1
H H15B 0.0170 0.9103 -0.1120 0.156 Uiso calc R 1 1
C C16 -0.1439(10) 0.9433(3) -0.1232(14) 0.159(4) Uani d U 1 1
H H16A -0.1873 0.9612 -0.0443 0.191 Uiso calc R 1 1
H H16B -0.2085 0.9216 -0.1361 0.191 Uiso calc R 1 1
C C17 -0.1441(10) 0.9621(3) -0.2901(12) 0.142(4) Uani d U 1 1
H H17A -0.0874 0.9852 -0.2735 0.171 Uiso calc R 1 1
H H17B -0.0911 0.9454 -0.3652 0.171 Uiso calc R 1 1
C C18 -0.2660(13) 0.9735(4) -0.3891(16) 0.210(6) Uani d U 1 1
H H18A -0.3154 0.9500 -0.4227 0.252 Uiso calc R 1 1
H H18B -0.3266 0.9869 -0.3097 0.252 Uiso calc R 1 1
C C19 -0.2620(12) 0.9956(4) -0.5349(14) 0.191(5) Uani d U 1 1
H H19A -0.3567 1.0031 -0.5703 0.287 Uiso calc R 1 1
H H19B -0.2205 0.9811 -0.6265 0.287 Uiso calc R 1 1
H H19C -0.2061 1.0182 -0.5108 0.287 Uiso calc R 1 1
C C41 0.4784(6) 0.8874(2) 0.8697(9) 0.0746(16) Uani d U 1 1
C C42 0.5422(8) 0.8821(2) 1.0338(10) 0.098(2) Uani d U 1 1
H H42 0.5899 0.8592 1.0591 0.118 Uiso calc R 1 1
C C43 0.5358(11) 0.9102(3) 1.1587(13) 0.131(3) Uani d U 1 1
H H43 0.5791 0.9061 1.2677 0.157 Uiso calc R 1 1
C C44 0.4673(11) 0.9438(4) 1.1258(15) 0.141(4) Uani d U 1 1
H H44 0.4625 0.9624 1.2124 0.169 Uiso calc R 1 1
C C45 0.4053(9) 0.9503(3) 0.9651(14) 0.126(3) Uani d U 1 1
H H45 0.3592 0.9735 0.9416 0.151 Uiso calc R 1 1
C C46 0.4113(7) 0.9221(2) 0.8365(11) 0.095(2) Uani d U 1 1
H H46 0.3696 0.9268 0.7271 0.114 Uiso calc R 1 1
Pb Pb1 0.87732(2) 0.750252(7) 0.98516(2) 0.05543(10) Uani d U 1 1
Br Br2 0.66563(6) 0.78536(2) 1.22246(8) 0.0746(2) Uani d U 1 1
Br Br3 1.10409(6) 0.77713(2) 1.23811(7) 0.06660(19) Uani d U 1 1
Br Br4 0.86569(6) 0.81763(2) 0.75282(8) 0.07328(19) Uani d U 1 1

loop_
_atom_site_aniso_label
_atom_site_aniso_U_11
_atom_site_aniso_U_22
_atom_site_aniso_U_33
_atom_site_aniso_U_12
_atom_site_aniso_U_13
_atom_site_aniso_U_23
N1 0.045(2) 0.064(3) 0.077(3) -0.002(2) 0.007(2) -0.001(2)
C1 0.049(3) 0.067(4) 0.074(4) -0.001(3) 0.009(3) -0.007(3)
C2 0.088(5) 0.077(5) 0.126(6) 0.021(4) 0.013(4) -0.025(4)
C3 0.088(5) 0.087(6) 0.087(4) -0.018(4) -0.004(4) 0.020(4)
C4 0.041(3) 0.091(5) 0.103(5) -0.008(3) 0.010(3) -0.002(4)
C11 0.079(4) 0.086(5) 0.075(4) -0.006(4) -0.003(3) 0.001(3)
C12 0.094(5) 0.081(6) 0.102(5) 0.012(4) -0.008(4) 0.006(4)
C13 0.115(6) 0.120(8) 0.125(6) -0.016(5) -0.029(5) 0.042(5)
C14 0.121(6) 0.132(8) 0.122(6) 0.013(6) -0.010(5) 0.021(6)
C15 0.119(7) 0.138(9) 0.132(7) 0.009(6) -0.021(5) 0.034(6)
C16 0.133(7) 0.168(11) 0.176(9) 0.039(7) 0.002(6) 0.060(8)
C17 0.158(8) 0.140(9) 0.128(7) 0.025(7) -0.007(6) 0.031(6)
C18 0.176(10) 0.246(16) 0.208(13) 0.052(11) -0.003(9) 0.101(11)
C19 0.213(12) 0.196(14) 0.163(10) 0.010(10) -0.024(9) 0.056(8)
C41 0.060(4) 0.069(4) 0.094(4) -0.016(3) 0.002(3) 0.006(3)
C42 0.095(5) 0.097(6) 0.102(5) -0.029(4) -0.013(4) 0.016(4)
C43 0.135(8) 0.153(9) 0.105(6) -0.051(7) -0.006(6) -0.010(6)
C44 0.137(9) 0.134(8) 0.152(8) -0.044(7) 0.023(7) -0.053(8)
C45 0.117(7) 0.075(6) 0.186(9) -0.016(5) 0.016(6) -0.017(6)
C46 0.085(5) 0.071(5) 0.128(6) -0.013(4) -0.006(4) 0.007(4)
Pb1 0.05189(14) 0.07954(18) 0.03502(12) -0.00273(11) 0.00378(8) -0.00064(11)
Br2 0.0637(4) 0.1004(5) 0.0600(4) 0.0208(3) 0.0060(3) 0.0061(4)
Br3 0.0586(3) 0.0865(5) 0.0546(3) -0.0130(3) 0.0007(3) -0.0009(3)
Br4 0.0624(4) 0.0738(5) 0.0846(4) 0.0005(3) 0.0154(3) 0.0032(4)

loop_
_atom_type_symbol
_atom_type_description
_atom_type_scat_dispersion_real
_atom_type_scat_dispersion_imag
_atom_type_scat_source
C C 0.0033 0.0016 'International Tables Vol C Tables 4.2.6.8 and 6.1.1.4'
H H 0.0000 0.0000 'International Tables Vol C Tables 4.2.6.8 and 6.1.1.4'
Br Br -0.2901 2.4595 'International Tables Vol C Tables 4.2.6.8 and 6.1.1.4'
N N 0.0061 0.0033 'International Tables Vol C Tables 4.2.6.8 and 6.1.1.4'
Pb Pb -3.3944 10.1111 'International Tables Vol C Tables 4.2.6.8 and 6.1.1.4'

loop_
_geom_angle_atom_site_label_1
_geom_angle_atom_site_label_2
_geom_angle_atom_site_label_3
_geom_angle_site_symmetry_1
_geom_angle_site_symmetry_3
_geom_angle
_geom_angle_publ_flag
C2 N1 C1 . . 110.7(4) ?
C2 N1 C3 . . 108.6(5) ?
C1 N1 C3 . . 107.1(4) ?
C2 N1 C4 . . 108.1(4) ?
C1 N1 C4 . . 113.4(5) ?
C3 N1 C4 . . 108.9(5) ?
N1 C1 C11 . . 115.4(4) ?
N1 C1 H1A . . 108.4 ?
C11 C1 H1A . . 108.4 ?
N1 C1 H1B . . 108.4 ?
C11 C1 H1B . . 108.4 ?
H1A C1 H1B . . 107.5 ?
N1 C2 H2A . . 109.5 ?
N1 C2 H2B . . 109.5 ?
H2A C2 H2B . . 109.5 ?
N1 C2 H2C . . 109.5 ?
H2A C2 H2C . . 109.5 ?
H2B C2 H2C . . 109.5 ?
N1 C3 H3A . . 109.5 ?
N1 C3 H3B . . 109.5 ?
H3A C3 H3B . . 109.5 ?
N1 C3 H3C . . 109.5 ?
H3A C3 H3C . . 109.5 ?
H3B C3 H3C . . 109.5 ?
C41 C4 N1 . . 115.7(5) ?
C41 C4 H4A . . 108.4 ?
N1 C4 H4A . . 108.4 ?
C41 C4 H4B . . 108.4 ?
N1 C4 H4B . . 108.4 ?
H4A C4 H4B . . 107.4 ?
C12 C11 C1 . . 111.6(5) ?
C12 C11 H11A . . 109.3 ?
C1 C11 H11A . . 109.3 ?
C12 C11 H11B . . 109.3 ?
C1 C11 H11B . . 109.3 ?
H11A C11 H11B . . 108.0 ?
C11 C12 C13 . . 112.9(6) ?
C11 C12 H12A . . 109.0 ?
C13 C12 H12A . . 109.0 ?
C11 C12 H12B . . 109.0 ?
C13 C12 H12B . . 109.0 ?
H12A C12 H12B . . 107.8 ?
C14 C13 C12 . . 118.5(7) ?
C14 C13 H13A . . 107.7 ?
C12 C13 H13A . . 107.7 ?
C14 C13 H13B . . 107.7 ?
C12 C13 H13B . . 107.7 ?
H13A C13 H13B . . 107.1 ?
C13 C14 C15 . . 118.5(8) ?
C13 C14 H14A . . 107.7 ?
C15 C14 H14A . . 107.7 ?
C13 C14 H14B . . 107.7 ?
C15 C14 H14B . . 107.7 ?
H14A C14 H14B . . 107.1 ?
C16 C15 C14 . . 123.0(9) ?
C16 C15 H15A . . 106.6 ?
C14 C15 H15A . . 106.6 ?
C16 C15 H15B . . 106.6 ?
C14 C15 H15B . . 106.6 ?
H15A C15 H15B . . 106.5 ?
C15 C16 C17 . . 124.5(9) ?
C15 C16 H16A . . 106.2 ?
C17 C16 H16A . . 106.2 ?
C15 C16 H16B . . 106.2 ?
C17 C16 H16B . . 106.2 ?
H16A C16 H16B . . 106.4 ?
C18 C17 C16 . . 125.6(10) ?
C18 C17 H17A . . 105.9 ?
C16 C17 H17A . . 105.9 ?
C18 C17 H17B . . 105.9 ?
C16 C17 H17B . . 105.9 ?
H17A C17 H17B . . 106.2 ?
C19 C18 C17 . . 123.8(12) ?
C19 C18 H18A . . 106.4 ?
C17 C18 H18A . . 106.4 ?
C19 C18 H18B . . 106.4 ?
C17 C18 H18B . . 106.4 ?
H18A C18 H18B . . 106.5 ?
C18 C19 H19A . . 109.5 ?
C18 C19 H19B . . 109.5 ?
H19A C19 H19B . . 109.5 ?
C18 C19 H19C . . 109.5 ?
H19A C19 H19C . . 109.5 ?
H19B C19 H19C . . 109.5 ?
C46 C41 C42 . . 117.6(8) ?
C46 C41 C4 . . 123.1(7) ?
C42 C41 C4 . . 119.1(7) ?
C43 C42 C41 . . 120.9(9) ?
C43 C42 H42 . . 119.6 ?
C41 C42 H42 . . 119.6 ?
C44 C43 C42 . . 121.0(11) ?
C44 C43 H43 . . 119.5 ?
C42 C43 H43 . . 119.5 ?
C43 C44 C45 . . 119.9(11) ?
C43 C44 H44 . . 120.1 ?
C45 C44 H44 . . 120.1 ?
C44 C45 C46 . . 119.9(10) ?
C44 C45 H45 . . 120.1 ?
C46 C45 H45 . . 120.1 ?
C41 C46 C45 . . 120.8(8) ?
C41 C46 H46 . . 119.6 ?
C45 C46 H46 . . 119.6 ?
Br4 Pb1 Br3 . . 99.039(19) y
Br4 Pb1 Br2 . . 92.014(19) y
Br3 Pb1 Br2 . . 87.391(17) y
Br4 Pb1 Br2 . 4_575 84.885(19) y
Br3 Pb1 Br2 . 4_575 173.57(2) y
Br2 Pb1 Br2 . 4_575 97.60(2) y
Br4 Pb1 Br3 . 4_575 83.211(18) y
Br3 Pb1 Br3 . 4_575 90.030(18) y
Br2 Pb1 Br3 . 4_575 174.16(2) y
Br2 Pb1 Br3 4_575 4_575 85.365(17) y
Br4 Pb1 Br4 . 4_576 174.33(2) y
Br3 Pb1 Br4 . 4_576 81.286(18) y
Br2 Pb1 Br4 . 4_576 82.336(18) y
Br2 Pb1 Br4 4_575 4_576 95.316(19) y
Br3 Pb1 Br4 4_575 4_576 102.460(18) y
Pb1 Br2 Pb1 . 4_576 78.714(14) y
Pb1 Br3 Pb1 . 4_576 78.860(14) y
Pb1 Br4 Pb1 . 4_575 78.443(17) y

loop_
_geom_bond_atom_site_label_1
_geom_bond_atom_site_label_2
_geom_bond_site_symmetry_2
_geom_bond_distance
_geom_bond_publ_flag
N1 C2 . 1.499(7) y
N1 C1 . 1.501(6) y
N1 C3 . 1.502(7) y
N1 C4 . 1.522(7) y
C1 C11 . 1.514(8) y
C1 H1A . 0.9700 ?
C1 H1B . 0.9700 ?
C2 H2A . 0.9600 ?
C2 H2B . 0.9600 ?
C2 H2C . 0.9600 ?
C3 H3A . 0.9600 ?
C3 H3B . 0.9600 ?
C3 H3C . 0.9600 ?
C4 C41 . 1.487(9) y
C4 H4A . 0.9700 ?
C4 H4B . 0.9700 ?
C11 C12 . 1.505(8) y
C11 H11A . 0.9700 ?
C11 H11B . 0.9700 ?
C12 C13 . 1.516(9) y
C12 H12A . 0.9700 ?
C12 H12B . 0.9700 ?
C13 C14 . 1.432(9) y
C13 H13A . 0.9700 ?
C13 H13B . 0.9700 ?
C14 C15 . 1.505(10) y
C14 H14A . 0.9700 ?
C14 H14B . 0.9700 ?
C15 C16 . 1.381(10) y
C15 H15A . 0.9700 ?
C15 H15B . 0.9700 ?
C16 C17 . 1.440(11) y
C16 H16A . 0.9700 ?
C16 H16B . 0.9700 ?
C17 C18 . 1.412(11) y
C17 H17A . 0.9700 ?
C17 H17B . 0.9700 ?
C18 C19 . 1.360(12) y
C18 H18A . 0.9700 ?
C18 H18B . 0.9700 ?
C19 H19A . 0.9600 ?
C19 H19B . 0.9600 ?
C19 H19C . 0.9600 ?
C41 C46 . 1.381(9) ?
C41 C42 . 1.390(9) ?
C42 C43 . 1.371(12) ?
C42 H42 . 0.9300 ?
C43 C44 . 1.352(13) ?
C43 H43 . 0.9300 ?
C44 C45 . 1.367(12) ?
C44 H44 . 0.9300 ?
C45 C46 . 1.393(11) ?
C45 H45 . 0.9300 ?
C46 H46 . 0.9300 ?
Pb1 Br4 . 2.9420(7) y
Pb1 Br3 . 2.9883(6) y
Pb1 Br2 . 3.0106(6) y
Pb1 Br2 4_575 3.0504(6) y
Pb1 Br3 4_575 3.0627(6) y
Pb1 Br4 4_576 3.1323(7) y
Br2 Pb1 4_576 3.0504(6) ?
Br3 Pb1 4_576 3.0627(6) ?
Br4 Pb1 4_575 3.1323(7) ?

loop_
_geom_hbond_atom_site_label_D
_geom_hbond_atom_site_label_H
_geom_hbond_atom_site_label_A
_geom_hbond_site_symmetry_A
_geom_hbond_distance_DH
_geom_hbond_distance_HA
_geom_hbond_distance_DA
_geom_hbond_angle_DHA
_geom_hbond_publ_flag
C11 H11B Br3 1_454 0.97 3.09 3.761(7) 127.6 y
C3 H3C Br3 4_475 0.96 3.04 3.950(7) 158.8 y
C2 H2B Br3 1_454 0.96 3.23 3.992(7) 137.4 y
C4 H4A Br4 . 0.97 2.84 3.757(6) 158.6 y
C1 H1B Br4 1_455 0.97 2.98 3.779(5) 140.6 y
C42 H42 Br2 . 0.93 2.93 3.823(8) 160.9 y
C2 H2C Br2 4_575 0.96 2.93 3.837(7) 158.8 y
C2 H2A Br2 1_554 0.96 3.03 3.788(7) 137.0 y
C3 H3B Br2 . 0.96 3.17 4.049(6) 153.0 y
C13 H13A Cg1 1_554 0.97 3.37 3.989 123.4 y
C16 H16B Cg1 1_454 0.97 3.22 3.880 127.3 y

loop_
_geom_torsion_atom_site_label_1
_geom_torsion_atom_site_label_2
_geom_torsion_atom_site_label_3
_geom_torsion_atom_site_label_4
_geom_torsion_site_symmetry_1
_geom_torsion_site_symmetry_4
_geom_torsion
_geom_torsion_publ_flag
C2 N1 C1 C11 . . -59.4(7) y
C3 N1 C1 C11 . . -177.6(5) y
C4 N1 C1 C11 . . 62.3(7) y
C2 N1 C4 C41 . . -171.6(6) y
C1 N1 C4 C41 . . 65.3(7) y
C3 N1 C4 C41 . . -53.8(7) y
N1 C1 C11 C12 . . 176.4(5) y
C1 C11 C12 C13 . . -176.1(6) y
C11 C12 C13 C14 . . 176.0(8) y
C12 C13 C14 C15 . . 176.3(8) y
C13 C14 C15 C16 . . 179.7(10) y
C14 C15 C16 C17 . . 177.1(10) y
C15 C16 C17 C18 . . 173.9(12) y
C16 C17 C18 C19 . . 171.1(13) y
N1 C4 C41 C46 . . -86.4(8) y
N1 C4 C41 C42 . . 98.4(7) y
C46 C41 C42 C43 . . 1.3(11) ?
C4 C41 C42 C43 . . 176.7(7) ?
C41 C42 C43 C44 . . 0.0(14) ?
C42 C43 C44 C45 . . -1.0(17) ?
C43 C44 C45 C46 . . 0.8(16) ?
C42 C41 C46 C45 . . -1.5(10) ?
C4 C41 C46 C45 . . -176.7(7) ?
C44 C45 C46 C41 . . 0.5(13) ?
Br4 Pb1 Br2 Pb1 . 4_576 -139.032(18) ?
Br3 Pb1 Br2 Pb1 . 4_576 -40.071(17) ?
Br2 Pb1 Br2 Pb1 4_575 4_576 135.86(2) ?
Br3 Pb1 Br2 Pb1 4_575 4_576 -103.96(15) ?
Br4 Pb1 Br2 Pb1 4_576 4_576 41.482(17) ?
Br4 Pb1 Br3 Pb1 . 4_576 131.479(17) ?
Br2 Pb1 Br3 Pb1 . 4_576 39.853(18) ?
Br2 Pb1 Br3 Pb1 4_575 4_576 -101.23(15) ?
Br3 Pb1 Br3 Pb1 4_575 4_576 -145.39(2) ?
Br4 Pb1 Br3 Pb1 4_576 4_576 -42.789(16) ?
Br3 Pb1 Br4 Pb1 . 4_575 132.408(14) ?
Br2 Pb1 Br4 Pb1 . 4_575 -139.914(15) ?
Br2 Pb1 Br4 Pb1 4_575 4_575 -42.463(16) ?
Br3 Pb1 Br4 Pb1 4_575 4_575 43.463(15) ?
Br4 Pb1 Br4 Pb1 4_576 4_575 -134.8(2) ?
